data_4020187
loop_
_publ_author_name
'Alib\'es, Ram\'on'
'Blanco, Pilar'
'Casas, Eva'
'Closa, Montserrat'
'de March, Pedro'
'Figueredo, Marta'
'Font, Josep'
'Sanfeliu, Elena'
'Alvarez-Larena, Angel'

_publ_section_title
;
Asymmetric Synthesis of the Azabicyclic Core of the
Stemona Alkaloids
;
_journal_name_full 'Journal of Organic Chemistry'
_journal_page_first 3157
_journal_page_last 3167
_journal_paper_doi 10.1021/jo047867q
_journal_volume 70
_journal_year 2005
_chemical_formula_sum 'C12 H22 O7 S'
_chemical_formula_weight 310.36
_space_group_IT_number 4
_symmetry_cell_setting monoclinic
_symmetry_space_group_name_Hall 'P 2yb'
_symmetry_space_group_name_H-M 'P 1 21 1'
_cell_angle_alpha 90.00
_cell_angle_beta 98.58(5)
_cell_angle_gamma 90.00
_cell_formula_units_Z 4
_cell_length_a 5.6970(10)
_cell_length_b 14.758(15)
_cell_length_c 18.239(11)
_cell_measurement_temperature 293(2)
_cell_volume 1516.3(18)
_diffrn_ambient_temperature 293(2)
_exptl_crystal_density_diffrn 1.360
_cod_original_sg_symbol_H-M 'P 21'
_cod_database_code 4020187

loop_
_symmetry_equiv_pos_as_xyz
'x, y, z'
'-x, y+1/2, -z'

loop_
_atom_site_label
_atom_site_type_symbol
_atom_site_fract_x
_atom_site_fract_y
_atom_site_fract_z
_atom_site_U_iso_or_equiv
_atom_site_adp_type
_atom_site_occupancy
_atom_site_symmetry_multiplicity
_atom_site_calc_flag
_atom_site_refinement_flags
_atom_site_disorder_assembly
_atom_site_disorder_group
O101 O 0.6328(9) -0.3319(5) -0.3703(4) 0.074(2) Uani 1 1 d D . .
C102 C 0.7188(15) -0.2534(7) -0.3321(6) 0.073(3) Uani 1 1 d D . .
H10A H 0.7157 -0.2025 -0.3659 0.087 Uiso 1 1 calc R . .
H10B H 0.8806 -0.2624 -0.3078 0.087 Uiso 1 1 calc R . .
C103 C 0.5577(16) -0.2369(8) -0.2765(6) 0.075(3) Uani 1 1 d D . .
H10C H 0.6277 -0.2583 -0.2278 0.090 Uiso 1 1 calc R . .
H10D H 0.5213 -0.1729 -0.2733 0.090 Uiso 1 1 calc R . .
O104 O 0.3534(9) -0.2868(5) -0.3038(4) 0.0619(18) Uani 1 1 d D . .
C105 C 0.4312(14) -0.3616(6) -0.3395(5) 0.056(2) Uani 1 1 d D . .
H105 H 0.4778 -0.4099 -0.3033 0.067 Uiso 1 1 calc R . .
C106 C 0.2421(14) -0.3961(6) -0.3996(5) 0.055(2) Uani 1 1 d D . .
H10E H 0.1078 -0.4174 -0.3774 0.066 Uiso 1 1 calc R . .
H10F H 0.3043 -0.4471 -0.4242 0.066 Uiso 1 1 calc R . .
C107 C 0.1592(13) -0.3242(6) -0.4563(5) 0.050(2) Uani 1 1 d D . .
H10G H 0.2865 -0.3115 -0.4847 0.061 Uiso 1 1 calc R . .
H10H H 0.1279 -0.2690 -0.4305 0.061 Uiso 1 1 calc R . .
C108 C -0.0647(11) -0.3495(5) -0.5104(5) 0.042(2) Uani 1 1 d D . .
H108 H -0.1929 -0.3643 -0.4821 0.050 Uiso 1 1 calc R . .
C109 C -0.1407(11) -0.2723(5) -0.5614(4) 0.0413(19) Uani 1 1 d D . .
H109 H -0.1642 -0.2189 -0.5314 0.050 Uiso 1 1 calc R . .
C110 C 0.0316(12) -0.2475(6) -0.6145(5) 0.053(2) Uani 1 1 d D . .
H11A H 0.0946 -0.1870 -0.6043 0.063 Uiso 1 1 calc R . .
H11B H 0.1626 -0.2901 -0.6102 0.063 Uiso 1 1 calc R . .
O111 O -0.1068(8) -0.2519(5) -0.6872(3) 0.0586(17) Uani 1 1 d D . .
C112 C -0.3530(11) -0.2423(6) -0.6752(5) 0.054(2) Uani 1 1 d D . .
O113 O -0.3590(7) -0.2915(3) -0.6088(3) 0.0440(14) Uani 1 1 d D . .
C114 C -0.5031(15) -0.2900(9) -0.7382(6) 0.089(4) Uani 1 1 d D . .
H11C H -0.4985 -0.2572 -0.7833 0.133 Uiso 1 1 calc R . .
H11D H -0.6640 -0.2933 -0.7284 0.133 Uiso 1 1 calc R . .
H11E H -0.4430 -0.3502 -0.7429 0.133 Uiso 1 1 calc R . .
C115 C -0.4138(16) -0.1441(6) -0.6674(7) 0.072(3) Uani 1 1 d D . .
H11F H -0.4085 -0.1135 -0.7135 0.107 Uiso 1 1 calc R . .
H11G H -0.3014 -0.1170 -0.6292 0.107 Uiso 1 1 calc R . .
H11H H -0.5705 -0.1392 -0.6543 0.107 Uiso 1 1 calc R . .
O116 O -0.0138(9) -0.4284(3) -0.5535(3) 0.0486(15) Uani 1 1 d D . .
S117 S -0.1389(4) -0.52098(13) -0.54424(17) 0.0602(8) Uani 1 1 d D . .
O118 O 0.0001(16) -0.5857(4) -0.5754(6) 0.106(3) Uani 1 1 d D . .
O119 O -0.1764(14) -0.5326(5) -0.4716(4) 0.086(2) Uani 1 1 d D . .
C120 C -0.4128(17) -0.5104(9) -0.6016(8) 0.098(4) Uani 1 1 d D . .
H12A H -0.3869 -0.5023 -0.6520 0.147 Uiso 1 1 calc R . .
H12B H -0.4965 -0.4590 -0.5863 0.147 Uiso 1 1 calc R . .
H12C H -0.5050 -0.5642 -0.5980 0.147 Uiso 1 1 calc R . .
O201 O -0.0906(10) -0.0743(5) -0.1467(4) 0.078(2) Uani 1 1 d D . .
C202 C -0.1710(17) 0.0036(8) -0.1860(7) 0.082(3) Uani 1 1 d D . .
H20A H -0.1754 0.0543 -0.1523 0.098 Uiso 1 1 calc R . .
H20B H -0.3296 -0.0059 -0.2126 0.098 Uiso 1 1 calc R . .
C203 C -0.0043(19) 0.0222(10) -0.2381(8) 0.100(4) Uani 1 1 d D . .
H20C H -0.0737 0.0064 -0.2883 0.120 Uiso 1 1 calc R . .
H20D H 0.0399 0.0857 -0.2367 0.120 Uiso 1 1 calc R . .
O204 O 0.1950(10) -0.0330(5) -0.2136(4) 0.071(2) Uani 1 1 d D . .
C205 C 0.1149(15) -0.1044(7) -0.1759(6) 0.067(3) Uani 1 1 d D . .
H205 H 0.0693 -0.1540 -0.2109 0.080 Uiso 1 1 calc R . .
C206 C 0.2996(16) -0.1391(6) -0.1135(6) 0.067(3) Uani 1 1 d D . .
H20E H 0.2343 -0.1896 -0.0892 0.080 Uiso 1 1 calc R . .
H20F H 0.4370 -0.1607 -0.1339 0.080 Uiso 1 1 calc R . .
C207 C 0.3747(13) -0.0668(6) -0.0579(5) 0.050(2) Uani 1 1 d D . .
H20G H 0.2451 -0.0548 -0.0303 0.060 Uiso 1 1 calc R . .
H20H H 0.4041 -0.0117 -0.0840 0.060 Uiso 1 1 calc R . .
C208 C 0.5998(12) -0.0901(5) -0.0024(5) 0.045(2) Uani 1 1 d D . .
H208 H 0.7315 -0.1037 -0.0296 0.054 Uiso 1 1 calc R . .
C209 C 0.6656(11) -0.0126(5) 0.0491(4) 0.044(2) Uani 1 1 d D . .
H209 H 0.6823 0.0420 0.0197 0.053 Uiso 1 1 calc R . .
C210 C 0.4923(13) 0.0071(6) 0.1033(5) 0.052(2) Uani 1 1 d D . .
H21A H 0.4239 0.0671 0.0948 0.063 Uiso 1 1 calc R . .
H21B H 0.3650 -0.0371 0.0980 0.063 Uiso 1 1 calc R . .
O211 O 0.6312(8) 0.0014(4) 0.1757(3) 0.0549(16) Uani 1 1 d D . .
C212 C 0.8759(12) 0.0142(5) 0.1644(5) 0.050(2) Uani 1 1 d D . .
O213 O 0.8864(7) -0.0300(3) 0.0955(3) 0.0412(13) Uani 1 1 d D . .
C214 C 1.0331(13) -0.0326(8) 0.2250(5) 0.065(3) Uani 1 1 d D . .
H21C H 1.0251 -0.0024 0.2711 0.098 Uiso 1 1 calc R . .
H21D H 1.1935 -0.0315 0.2147 0.098 Uiso 1 1 calc R . .
H21E H 0.9823 -0.0943 0.2282 0.098 Uiso 1 1 calc R . .
C215 C 0.9211(19) 0.1150(6) 0.1581(7) 0.077(3) Uani 1 1 d D . .
H21F H 0.9141 0.1436 0.2050 0.115 Uiso 1 1 calc R . .
H21G H 0.8024 0.1408 0.1211 0.115 Uiso 1 1 calc R . .
H21H H 1.0753 0.1243 0.1442 0.115 Uiso 1 1 calc R . .
O216 O 0.5516(9) -0.1688(3) 0.0414(3) 0.0493(16) Uani 1 1 d D . .
S217 S 0.6872(4) -0.26076(13) 0.03498(16) 0.0617(8) Uani 1 1 d D . .
O218 O 0.5528(15) -0.3256(5) 0.0673(5) 0.094(3) Uani 1 1 d D . .
O219 O 0.7346(16) -0.2727(5) -0.0376(4) 0.093(2) Uani 1 1 d D . .
C220 C 0.9556(17) -0.2459(8) 0.0940(8) 0.097(4) Uani 1 1 d D . .
H22A H 1.0509 -0.2021 0.0730 0.145 Uiso 1 1 calc R . .
H22B H 1.0389 -0.3026 0.1000 0.145 Uiso 1 1 calc R . .
H22C H 0.9244 -0.2248 0.1414 0.145 Uiso 1 1 calc R . .

loop_
_atom_site_aniso_label
_atom_site_aniso_U_11
_atom_site_aniso_U_22
_atom_site_aniso_U_33
_atom_site_aniso_U_23
_atom_site_aniso_U_13
_atom_site_aniso_U_12
O101 0.031(3) 0.107(5) 0.085(5) -0.028(5) 0.013(3) -0.008(3)
C102 0.047(5) 0.082(7) 0.090(8) -0.006(7) 0.012(5) -0.003(5)
C103 0.058(6) 0.077(7) 0.087(8) -0.018(6) 0.005(6) -0.005(5)
O104 0.036(3) 0.090(5) 0.060(4) -0.016(4) 0.008(3) 0.003(3)
C105 0.036(4) 0.067(6) 0.063(7) 0.001(5) -0.001(4) -0.004(4)
C106 0.044(4) 0.045(4) 0.071(7) 0.006(5) -0.008(5) -0.009(4)
C107 0.036(4) 0.056(5) 0.058(6) 0.002(5) 0.005(4) -0.007(4)
C108 0.024(3) 0.047(4) 0.055(6) -0.006(4) 0.006(4) -0.005(3)
C109 0.026(3) 0.044(4) 0.056(6) -0.003(4) 0.009(3) -0.002(3)
C110 0.030(3) 0.059(5) 0.069(7) 0.008(5) 0.005(4) -0.008(3)
O111 0.024(2) 0.092(4) 0.061(4) 0.014(4) 0.011(3) 0.010(3)
C112 0.016(3) 0.083(6) 0.065(6) 0.007(5) 0.015(4) 0.004(4)
O113 0.021(2) 0.051(3) 0.061(4) 0.008(3) 0.010(2) -0.004(2)
C114 0.035(4) 0.142(11) 0.086(9) -0.011(8) -0.004(5) 0.003(6)
C115 0.040(4) 0.068(6) 0.109(10) 0.031(6) 0.019(6) 0.016(4)
O116 0.034(3) 0.042(3) 0.068(4) -0.002(3) 0.004(3) -0.003(2)
S117 0.0546(12) 0.0396(12) 0.083(2) 0.0003(13) 0.0004(12) -0.0073(10)
O118 0.109(6) 0.046(4) 0.159(9) -0.021(5) 0.014(6) 0.006(4)
O119 0.111(6) 0.067(5) 0.081(6) 0.011(4) 0.019(5) -0.037(4)
C120 0.056(5) 0.091(8) 0.135(12) 0.002(8) -0.019(6) -0.023(6)
O201 0.032(3) 0.098(5) 0.102(6) 0.030(5) 0.004(3) 0.004(3)
C202 0.056(5) 0.074(7) 0.114(10) 0.017(7) 0.008(6) 0.003(5)
C203 0.058(6) 0.136(11) 0.106(10) 0.045(9) 0.011(7) 0.015(7)
O204 0.041(3) 0.100(5) 0.067(5) 0.016(4) -0.002(3) -0.002(4)
C205 0.046(5) 0.086(7) 0.060(7) -0.015(6) -0.020(5) -0.003(5)
C206 0.054(5) 0.054(5) 0.082(8) -0.011(5) -0.020(5) 0.008(4)
C207 0.039(4) 0.051(5) 0.060(7) -0.002(4) 0.005(4) 0.008(3)
C208 0.029(3) 0.050(4) 0.055(6) -0.001(4) 0.005(4) 0.000(3)
C209 0.033(3) 0.039(4) 0.059(6) 0.001(4) 0.005(4) 0.009(3)
C210 0.032(4) 0.062(5) 0.061(6) -0.008(5) -0.002(4) 0.010(4)
O211 0.026(2) 0.081(4) 0.061(4) -0.006(3) 0.015(3) -0.008(3)
C212 0.029(4) 0.067(6) 0.057(6) -0.014(5) 0.022(4) -0.011(3)
O213 0.023(2) 0.048(3) 0.053(4) -0.008(3) 0.005(2) 0.003(2)
C214 0.037(4) 0.101(7) 0.059(7) 0.012(6) 0.006(5) -0.006(5)
C215 0.066(6) 0.069(6) 0.099(9) -0.024(6) 0.029(6) -0.021(5)
O216 0.039(3) 0.045(3) 0.062(4) 0.001(3) 0.003(3) 0.003(2)
S217 0.0601(12) 0.0389(12) 0.083(2) -0.0050(13) 0.0000(13) 0.0074(10)
O218 0.096(5) 0.048(4) 0.134(8) 0.016(5) -0.001(5) -0.006(4)
O219 0.134(6) 0.075(5) 0.077(5) -0.010(5) 0.035(5) 0.038(5)
C220 0.063(6) 0.067(6) 0.147(11) 0.003(7) -0.028(7) 0.028(5)

loop_
_geom_bond_atom_site_label_1
_geom_bond_atom_site_label_2
_geom_bond_distance
_geom_bond_site_symmetry_2
_geom_bond_publ_flag
O101 C102 1.401(11) . ?
O101 C105 1.421(10) . ?
C102 C103 1.487(13) . ?
C103 O104 1.405(11) . ?
O104 C105 1.387(10) . ?
C105 C106 1.507(11) . ?
C106 C107 1.508(11) . ?
C107 C108 1.537(9) . ?
C108 O116 1.458(9) . ?
C108 C109 1.493(10) . ?
C109 O113 1.434(8) . ?
C109 C110 1.523(10) . ?
C110 O111 1.440(9) . ?
O111 C112 1.459(7) . ?
C112 O113 1.417(10) . ?
C112 C115 1.501(12) . ?
C112 C114 1.501(12) . ?
O116 S117 1.562(5) . ?
S117 O119 1.383(8) . ?
S117 O118 1.413(7) . ?
S117 C120 1.751(10) . ?
O201 C202 1.395(11) . ?
O201 C205 1.427(11) . ?
C202 C203 1.466(14) . ?
C203 O204 1.415(12) . ?
O204 C205 1.372(11) . ?
C205 C206 1.519(12) . ?
C206 C207 1.489(12) . ?
C207 C208 1.550(10) . ?
C208 O216 1.459(9) . ?
C208 C209 1.492(10) . ?
C209 O213 1.431(8) . ?
C209 C210 1.526(10) . ?
C210 O211 1.437(10) . ?
O211 C212 1.452(8) . ?
C212 O213 1.425(9) . ?
C212 C214 1.484(12) . ?
C212 C215 1.517(12) . ?
O216 S217 1.574(5) . ?
S217 O219 1.400(7) . ?
S217 O218 1.409(8) . ?
S217 C220 1.747(10) . ?

loop_
_cod_related_entry_id
_cod_related_entry_database
_cod_related_entry_code
1 ChemSpider 9567648
